data_4503662
loop_
_publ_author_name
'Qin, Chao'
'Wang, Xin-Long'
'Yuan, Ling'
'Wang, En-Bo'

_publ_section_title
;
 Chiral Self-Threading Frameworks Based on Polyoxometalate Building Blocks
 Comprising Unprecedented Tri-Flexure Helix
;
_journal_issue 7
_journal_name_full 'Crystal Growth &amp; Design'
_journal_page_first 2093
_journal_paper_doi 10.1021/cg800242a
_journal_volume 8
_journal_year 2008
_chemical_formula_sum 'C48 H66 Mo5 N24 Ni2 O31 P2'
_chemical_formula_weight 2134.31
_chemical_name_systematic
; 
 ? 
;
_space_group_IT_number 19
_symmetry_cell_setting orthorhombic
_symmetry_Int_Tables_number 19
_symmetry_space_group_name_Hall 'P 2ac 2ab'
_symmetry_space_group_name_H-M 'P 21 21 21'
_atom_sites_solution_hydrogens geom
_atom_sites_solution_primary direct
_atom_sites_solution_secondary difmap
_audit_creation_method SHELXL-97
_cell_angle_alpha 90.000(5)
_cell_angle_beta 90.000(5)
_cell_angle_gamma 90.000(5)
_cell_formula_units_Z 4
_cell_length_a 18.658(5)
_cell_length_b 20.089(5)
_cell_length_c 21.137(5)
_cell_measurement_reflns_used 40032
_cell_measurement_temperature 298(2)
_cell_measurement_theta_max 25.00
_cell_measurement_theta_min 1.77
_cell_volume 7923(3)
_computing_cell_refinement 'SAINT (Bruker, 1999)'
_computing_data_collection 'SMART (Bruker, 1997)'
_computing_data_reduction SAINT
_computing_molecular_graphics 'SHELXTL-PLUS (Sheldrick, 1990)'
_computing_publication_material SHELXL-97
_computing_structure_refinement 'SHELXL-97 (Sheldrick, 1997)'
_computing_structure_solution 'SHELXS-97 (Sheldrick, 1997)'
_diffrn_ambient_temperature 298(2)
_diffrn_measured_fraction_theta_full 0.989
_diffrn_measured_fraction_theta_max 0.989
_diffrn_measurement_device_type 'Bruker APEX CCD area-detector'
_diffrn_measurement_method '\w scans'
_diffrn_radiation_monochromator graphite
_diffrn_radiation_source 'fine-focus sealed tube'
_diffrn_radiation_type MoK\a
_diffrn_radiation_wavelength 0.71069
_diffrn_reflns_av_R_equivalents 0.1260
_diffrn_reflns_av_sigmaI/netI 0.1591
_diffrn_reflns_limit_h_max 22
_diffrn_reflns_limit_h_min -17
_diffrn_reflns_limit_k_max 21
_diffrn_reflns_limit_k_min -23
_diffrn_reflns_limit_l_max 24
_diffrn_reflns_limit_l_min -25
_diffrn_reflns_number 40032
_diffrn_reflns_theta_full 25.00
_diffrn_reflns_theta_max 25.00
_diffrn_reflns_theta_min 1.77
_exptl_absorpt_coefficient_mu 1.365
_exptl_absorpt_correction_T_max 0.793
_exptl_absorpt_correction_T_min 0.745
_exptl_absorpt_correction_type multi-scan
_exptl_absorpt_process_details 'SADABS (Sheldrick, 1996)'
_exptl_crystal_colour green
_exptl_crystal_density_diffrn 1.789
_exptl_crystal_density_method 'not measured'
_exptl_crystal_description block
_exptl_crystal_F_000 4264
_exptl_crystal_size_max 0.35
_exptl_crystal_size_mid 0.18
_exptl_crystal_size_min 0.17
_refine_diff_density_max 1.241
_refine_diff_density_min -0.781
_refine_diff_density_rms 0.143
_refine_ls_abs_structure_details 'Flack H D (1983), Acta Cryst. A39, 876-881'
_refine_ls_abs_structure_Flack -0.01(3)
_refine_ls_extinction_method none
_refine_ls_goodness_of_fit_ref 1.015
_refine_ls_hydrogen_treatment constr
_refine_ls_matrix_type full
_refine_ls_number_parameters 974
_refine_ls_number_reflns 13707
_refine_ls_number_restraints 100
_refine_ls_restrained_S_all 1.018
_refine_ls_R_factor_all 0.1315
_refine_ls_R_factor_gt 0.0691
_refine_ls_shift/su_max 0.002
_refine_ls_shift/su_mean 0.000
_refine_ls_structure_factor_coef Fsqd
_refine_ls_weighting_details 'calc w=1/[\s^2^(Fo^2^)+(0.0541P)^2^+0.0000P] where P=(Fo^2^+2Fc^2^)/3'
_refine_ls_weighting_scheme calc
_refine_ls_wR_factor_gt 0.1269
_refine_ls_wR_factor_ref 0.1516
_reflns_number_gt 8152
_reflns_number_total 13707
_reflns_threshold_expression >2sigma(I)
_cod_data_source_file cg800242a-file004.cif
_cod_data_source_block D-1
_cod_depositor_comments
;
The following automatic conversions were performed:

'_symmetry_cell_setting' value 'Orthorhombic' changed to
'orthorhombic' according to
/home/saulius/struct/CIF-dictionaries/cif_core.dic dictionary named
'cif_core.dic' version 2.4.1 from 2010-06-29.

Automatic conversion script
Id: cif_fix_values 1715 2011-07-08 13:25:40Z adriana 
;
_cod_database_code 4503662

loop_
_symmetry_equiv_pos_as_xyz
'x, y, z'
'-x+1/2, -y, z+1/2'
'x+1/2, -y+1/2, -z'
'-x, y+1/2, -z+1/2'

loop_
_atom_site_label
_atom_site_type_symbol
_atom_site_fract_x
_atom_site_fract_y
_atom_site_fract_z
_atom_site_U_iso_or_equiv
_atom_site_adp_type
_atom_site_occupancy
_atom_site_symmetry_multiplicity
_atom_site_calc_flag
_atom_site_refinement_flags
Ni1 Ni 0.45064(10) 0.85618(8) 0.18905(8) 0.0338(4) Uani 1 1 d .
Ni2 Ni -0.21959(9) 1.00751(8) -0.01362(8) 0.0292(4) Uani 1 1 d .
P1 P 0.26758(19) 0.56773(16) 0.25484(17) 0.0318(9) Uani 1 1 d .
P2 P 0.45929(19) 0.62103(17) 0.27656(17) 0.0313(9) Uani 1 1 d .
Mo1 Mo 0.39040(6) 0.45189(5) 0.27532(5) 0.0315(3) Uani 1 1 d .
Mo2 Mo 0.36299(7) 0.55799(6) 0.39949(6) 0.0362(3) Uani 1 1 d .
Mo3 Mo 0.31262(7) 0.70717(6) 0.34162(5) 0.0362(3) Uani 1 1 d .
Mo4 Mo 0.33037(6) 0.70566(5) 0.18046(5) 0.0306(3) Uani 1 1 d .
Mo5 Mo 0.40815(6) 0.55904(6) 0.13797(5) 0.0327(3) Uani 1 1 d .
C1 C 0.3778(11) 0.9811(9) 0.2449(9) 0.083(6) Uani 1 1 d U
H1A H 0.4189 1.0061 0.2374 0.100 Uiso 1 1 calc R
C2 C 0.3075(11) 0.8997(8) 0.2508(7) 0.060(5) Uani 1 1 d .
H2A H 0.2870 0.8575 0.2512 0.072 Uiso 1 1 calc R
C3 C 0.2017(14) 0.9748(11) 0.2730(11) 0.123(8) Uani 1 1 d DU
H3A H 0.1988 1.0038 0.3097 0.148 Uiso 1 1 calc R
H3B H 0.1736 0.9353 0.2818 0.148 Uiso 1 1 calc R
C4 C 0.1719(12) 1.0088(11) 0.2186(10) 0.115(7) Uani 1 1 d DU
C5 C 0.1288(10) 1.0716(11) 0.2256(11) 0.122(7) Uani 1 1 d DU
H5A H 0.1267 1.0908 0.2656 0.146 Uiso 1 1 calc R
C6 C 0.0901(10) 1.1049(11) 0.1750(10) 0.101(7) Uani 1 1 d DU
H6A H 0.0651 1.1443 0.1817 0.121 Uiso 1 1 calc R
C7 C 0.0925(9) 1.0733(11) 0.1132(10) 0.093(6) Uani 1 1 d DU
C8 C 0.1362(12) 1.0130(11) 0.1088(11) 0.104(7) Uani 1 1 d DU
H8A H 0.1379 0.9907 0.0702 0.124 Uiso 1 1 calc R
C9 C 0.1723(12) 0.9892(12) 0.1551(11) 0.121(8) Uani 1 1 d DU
H9A H 0.2029 0.9542 0.1452 0.145 Uiso 1 1 calc R
C10 C 0.0493(9) 1.0999(11) 0.0608(10) 0.097(7) Uani 1 1 d .
H10A H 0.0526 1.1481 0.0615 0.116 Uiso 1 1 calc R
H10B H 0.0700 1.0848 0.0212 0.116 Uiso 1 1 calc R
C11 C -0.0648(8) 1.0465(7) 0.0198(8) 0.050(4) Uani 1 1 d .
H11A H -0.0466 1.0259 -0.0162 0.060 Uiso 1 1 calc R
C12 C -0.1309(8) 1.0810(7) 0.0912(7) 0.050(4) Uani 1 1 d .
H12A H -0.1727 1.0910 0.1134 0.060 Uiso 1 1 calc R
C13 C -0.1913(8) 0.8568(6) 0.0109(7) 0.037(4) Uani 1 1 d .
H13A H -0.1780 0.8477 -0.0306 0.044 Uiso 1 1 calc R
C14 C -0.2238(8) 0.9043(8) 0.0970(7) 0.050(4) Uani 1 1 d .
H14A H -0.2366 0.9371 0.1259 0.060 Uiso 1 1 calc R
C15 C -0.1873(8) 0.7392(6) 0.0495(9) 0.056(5) Uani 1 1 d .
H15A H -0.2263 0.7170 0.0714 0.068 Uiso 1 1 calc R
H15B H -0.1905 0.7275 0.0050 0.068 Uiso 1 1 calc R
C16 C -0.1183(9) 0.7145(7) 0.0749(9) 0.057(5) Uani 1 1 d .
C17 C -0.0650(10) 0.6988(8) 0.0361(8) 0.062(5) Uani 1 1 d .
H17A H -0.0716 0.7026 -0.0074 0.075 Uiso 1 1 calc R
C18 C -0.0006(11) 0.6771(9) 0.0590(9) 0.078(6) Uani 1 1 d .
H18A H 0.0356 0.6673 0.0303 0.094 Uiso 1 1 calc R
C19 C 0.0134(8) 0.6691(8) 0.1234(7) 0.049(4) Uani 1 1 d .
C20 C -0.0385(10) 0.6878(9) 0.1647(9) 0.080(6) Uani 1 1 d .
H20A H -0.0302 0.6862 0.2081 0.097 Uiso 1 1 calc R
C21 C -0.1052(9) 0.7098(8) 0.1412(8) 0.069(5) Uani 1 1 d U
H21A H -0.1412 0.7214 0.1695 0.083 Uiso 1 1 calc R
C22 C 0.0811(8) 0.6435(9) 0.1486(8) 0.064(5) Uani 1 1 d .
H22A H 0.0728 0.6279 0.1914 0.077 Uiso 1 1 calc R
H22B H 0.1150 0.6800 0.1509 0.077 Uiso 1 1 calc R
C23 C 0.1795(9) 0.5868(8) 0.0873(7) 0.056(5) Uani 1 1 d .
H23A H 0.2131 0.6210 0.0873 0.067 Uiso 1 1 calc R
C24 C 0.1267(8) 0.4966(8) 0.0774(7) 0.044(4) Uani 1 1 d .
H24A H 0.1176 0.4533 0.0639 0.053 Uiso 1 1 calc R
C25 C 0.3467(8) 0.8913(7) 0.0818(7) 0.043(4) Uani 1 1 d .
H25A H 0.3167 0.8559 0.0915 0.052 Uiso 1 1 calc R
C26 C 0.4357(9) 0.9544(9) 0.0765(8) 0.064(5) Uani 1 1 d .
H26A H 0.4801 0.9738 0.0840 0.077 Uiso 1 1 calc R
C27 C 0.3931(11) 1.0339(11) -0.0039(9) 0.094(7) Uani 1 1 d U
H27A H 0.4412 1.0519 -0.0017 0.113 Uiso 1 1 calc R
H27B H 0.3840 1.0218 -0.0476 0.113 Uiso 1 1 calc R
C28 C 0.3426(12) 1.0863(10) 0.0141(11) 0.087(6) Uani 1 1 d U
C29 C 0.3464(15) 1.1099(12) 0.0749(14) 0.131(9) Uani 1 1 d U
H29A H 0.3842 1.0979 0.1012 0.158 Uiso 1 1 calc R
C30 C 0.2916(16) 1.1530(13) 0.0969(12) 0.137(9) Uani 1 1 d U
H30A H 0.2871 1.1596 0.1402 0.164 Uiso 1 1 calc R
C31 C 0.2452(12) 1.1853(10) 0.0576(13) 0.087(7) Uani 1 1 d U
C32 C 0.2477(13) 1.1645(11) -0.0044(12) 0.103(8) Uani 1 1 d .
H32A H 0.2181 1.1850 -0.0340 0.124 Uiso 1 1 calc R
C33 C 0.2907(13) 1.1164(13) -0.0231(11) 0.114(9) Uani 1 1 d .
H33A H 0.2859 1.1015 -0.0645 0.137 Uiso 1 1 calc R
C34 C 0.1926(12) 1.2383(10) 0.0787(11) 0.100(8) Uani 1 1 d .
H34A H 0.1524 1.2394 0.0497 0.120 Uiso 1 1 calc R
H34B H 0.1744 1.2270 0.1203 0.120 Uiso 1 1 calc R
C35 C 0.2762(11) 1.3861(8) 0.1212(8) 0.070(6) Uani 1 1 d .
H35A H 0.2993 1.4145 0.1493 0.084 Uiso 1 1 calc R
C36 C 0.2395(10) 1.3490(9) 0.0363(8) 0.069(5) Uani 1 1 d .
H36A H 0.2298 1.3431 -0.0065 0.082 Uiso 1 1 calc R
C37 C 0.5812(8) 0.8283(8) 0.0986(7) 0.049(4) Uani 1 1 d .
H37A H 0.5904 0.8736 0.0951 0.059 Uiso 1 1 calc R
C38 C 0.5327(8) 0.7413(7) 0.1273(8) 0.050(4) Uani 1 1 d .
H38A H 0.5046 0.7093 0.1473 0.060 Uiso 1 1 calc R
C39 C 0.6070(9) 0.6627(7) 0.0564(7) 0.053(4) Uani 1 1 d .
H39A H 0.6586 0.6577 0.0602 0.063 Uiso 1 1 calc R
H39B H 0.5847 0.6269 0.0801 0.063 Uiso 1 1 calc R
C40 C 0.5867(9) 0.6568(7) -0.0107(8) 0.048(4) Uani 1 1 d .
C41 C 0.6338(9) 0.6756(9) -0.0561(9) 0.074(6) Uani 1 1 d .
H41A H 0.6788 0.6910 -0.0443 0.088 Uiso 1 1 calc R
C42 C 0.6155(10) 0.6722(9) -0.1222(10) 0.082(6) Uani 1 1 d .
H42A H 0.6478 0.6872 -0.1526 0.098 Uiso 1 1 calc R
C43 C 0.5504(10) 0.6468(10) -0.1401(9) 0.077(6) Uani 1 1 d .
C44 C 0.5027(12) 0.6306(11) -0.0925(10) 0.098(8) Uani 1 1 d .
H44A H 0.4569 0.6165 -0.1037 0.117 Uiso 1 1 calc R
C45 C 0.5207(12) 0.6347(9) -0.0270(10) 0.083(6) Uani 1 1 d .
H45A H 0.4878 0.6224 0.0038 0.100 Uiso 1 1 calc R
C46 C 0.5369(12) 0.6371(12) -0.2087(10) 0.109(8) Uani 1 1 d U
H46A H 0.5758 0.6112 -0.2266 0.130 Uiso 1 1 calc R
H46B H 0.5367 0.6802 -0.2294 0.130 Uiso 1 1 calc R
C47 C 0.3631(12) 0.5877(11) -0.2465(9) 0.084(6) Uiso 1 1 d .
H47A H 0.3150 0.5945 -0.2563 0.101 Uiso 1 1 calc R
C48 C 0.4547(10) 0.5393(9) -0.2198(8) 0.061(5) Uani 1 1 d .
H48A H 0.4875 0.5070 -0.2073 0.073 Uiso 1 1 calc R
N1 N 0.3740(7) 0.9128(5) 0.2381(6) 0.045(3) Uani 1 1 d .
N2 N 0.3201(12) 1.0050(9) 0.2622(10) 0.124(7) Uani 1 1 d U
N3 N 0.2733(8) 0.9566(9) 0.2630(8) 0.084(5) Uani 1 1 d .
N4 N -0.1311(6) 1.0456(5) 0.0367(5) 0.036(3) Uani 1 1 d .
N5 N -0.0705(8) 1.0993(6) 0.1094(7) 0.062(4) Uani 1 1 d .
N6 N -0.0255(6) 1.0815(6) 0.0618(6) 0.045(3) Uani 1 1 d .
N7 N -0.2086(6) 0.9168(5) 0.0348(5) 0.033(3) Uani 1 1 d .
N8 N -0.2184(6) 0.8399(5) 0.1115(6) 0.041(3) Uani 1 1 d .
N9 N -0.1965(6) 0.8142(5) 0.0563(6) 0.043(3) Uani 1 1 d .
N10 N 0.1885(6) 0.5259(5) 0.0621(5) 0.033(3) Uani 1 1 d .
N11 N 0.0796(7) 0.5274(7) 0.1105(6) 0.055(4) Uani 1 1 d .
N12 N 0.1137(8) 0.5895(8) 0.1123(6) 0.064(4) Uani 1 1 d .
N13 N 0.4087(7) 0.9001(6) 0.1093(6) 0.052(3) Uani 1 1 d .
N14 N 0.3294(8) 0.9383(8) 0.0376(6) 0.069(4) Uani 1 1 d .
N15 N 0.3903(8) 0.9743(6) 0.0340(6) 0.065(4) Uani 1 1 d .
N16 N 0.2683(6) 1.4029(5) 0.0593(5) 0.035(3) Uani 1 1 d .
N17 N 0.2249(8) 1.3022(7) 0.0811(8) 0.072(4) Uani 1 1 d .
N18 N 0.2508(9) 1.3292(7) 0.1401(8) 0.091(6) Uani 1 1 d .
N19 N 0.5280(6) 0.8047(6) 0.1358(5) 0.043(3) Uani 1 1 d .
N20 N 0.6197(7) 0.7832(6) 0.0671(6) 0.054(4) Uani 1 1 d .
N21 N 0.5850(6) 0.7287(6) 0.0847(6) 0.046(3) Uani 1 1 d .
N22 N 0.4075(13) 0.6346(8) -0.2410(10) 0.104(7) Uani 1 1 d .
N23 N 0.3905(8) 0.5284(6) -0.2371(6) 0.063(4) Uani 1 1 d .
H23B H 0.3697 0.4905 -0.2416 0.076 Uiso 1 1 calc R
N24 N 0.4669(12) 0.6022(11) -0.2223(9) 0.110(7) Uani 1 1 d .
O1 O 0.4782(5) 0.4326(4) 0.2941(4) 0.039(2) Uani 1 1 d .
O2 O 0.3553(5) 0.3756(4) 0.2631(5) 0.049(3) Uani 1 1 d .
O3 O 0.4066(6) 0.4870(5) 0.1917(5) 0.057(3) Uani 1 1 d .
O4 O 0.3594(6) 0.4730(4) 0.3567(4) 0.052(3) Uani 1 1 d .
O5 O 0.4247(6) 0.5636(5) 0.3101(5) 0.066(3) Uani 1 1 d .
O6 O 0.2852(5) 0.4948(3) 0.2550(4) 0.037(2) Uani 1 1 d .
O7 O 0.4309(5) 0.5456(5) 0.4492(4) 0.053(3) Uani 1 1 d .
O8 O 0.2887(5) 0.5449(4) 0.4447(4) 0.041(2) Uani 1 1 d .
O9 O 0.3670(5) 0.6536(4) 0.3979(4) 0.038(2) Uani 1 1 d .
O10 O 0.2869(5) 0.5993(4) 0.3185(4) 0.039(2) Uani 1 1 d .
O11 O 0.2342(5) 0.7136(5) 0.3810(5) 0.051(3) Uani 1 1 d .
O12 O 0.3522(5) 0.7813(4) 0.3536(4) 0.040(2) Uani 1 1 d .
O13 O 0.2767(5) 0.7190(4) 0.2561(4) 0.037(2) Uani 1 1 d .
O14 O 0.4071(5) 0.6803(4) 0.2722(4) 0.038(2) Uani 1 1 d .
O15 O 0.2645(5) 0.7184(4) 0.1273(4) 0.042(2) Uani 1 1 d .
O16 O 0.3796(5) 0.7783(4) 0.1773(4) 0.036(2) Uani 1 1 d .
O17 O 0.3937(5) 0.6543(4) 0.1285(4) 0.041(2) Uani 1 1 d .
O18 O 0.3446(5) 0.5323(4) 0.0863(4) 0.031(2) Uani 1 1 d .
O19 O 0.4831(5) 0.5445(4) 0.0974(5) 0.042(2) Uani 1 1 d .
O20 O 0.4811(5) 0.6000(5) 0.2097(4) 0.053(3) Uani 1 1 d .
O21 O 0.3095(5) 0.6001(4) 0.2004(4) 0.040(2) Uani 1 1 d .
O22 O 0.1871(5) 0.5750(4) 0.2432(4) 0.048(3) Uani 1 1 d .
O23 O 0.5263(5) 0.6404(5) 0.3121(6) 0.072(3) Uani 1 1 d .
O24 O 0.4841(5) 0.8094(5) 0.2710(5) 0.060(3) Uani 1 1 d .
O1W O 0.9512(11) 0.4575(11) 0.1532(9) 0.176(3) Uani 1 1 d .
O2W O 0.2532(11) 0.2583(10) 0.2680(9) 0.176(3) Uani 1 1 d .
O3W O 0.6107(11) 0.7346(10) 0.2721(9) 0.176(3) Uani 1 1 d .
O4W O 0.4981(10) 0.8850(8) 0.3726(7) 0.140(7) Uani 1 1 d .
O5W O 0.2377(11) 0.9538(11) 0.9242(9) 0.176(3) Uani 1 1 d .
O6W O 0.0944(11) 0.7098(10) 0.2938(9) 0.176(3) Uani 1 1 d .
O7W O 0.1276(11) 1.0400(11) -0.0872(9) 0.176(3) Uani 1 1 d .

loop_
_atom_site_aniso_label
_atom_site_aniso_U_11
_atom_site_aniso_U_22
_atom_site_aniso_U_33
_atom_site_aniso_U_23
_atom_site_aniso_U_13
_atom_site_aniso_U_12
Ni1 0.0390(11) 0.0249(9) 0.0375(11) 0.0002(8) 0.0000(9) -0.0036(8)
Ni2 0.0350(10) 0.0246(9) 0.0280(10) -0.0011(7) 0.0028(8) -0.0015(8)
P1 0.033(2) 0.0253(18) 0.037(2) 0.0051(16) -0.0018(17) -0.0005(17)
P2 0.029(2) 0.033(2) 0.032(2) 0.0000(16) 0.0005(18) -0.0016(17)
Mo1 0.0381(7) 0.0259(6) 0.0304(7) 0.0034(5) 0.0005(6) 0.0054(6)
Mo2 0.0377(7) 0.0378(7) 0.0330(7) 0.0074(6) 0.0060(6) 0.0063(6)
Mo3 0.0451(8) 0.0301(7) 0.0333(7) 0.0013(6) 0.0040(6) 0.0009(6)
Mo4 0.0363(7) 0.0215(6) 0.0340(7) -0.0003(5) 0.0002(6) -0.0036(6)
Mo5 0.0368(7) 0.0315(7) 0.0299(7) -0.0055(5) -0.0043(6) 0.0019(6)
C1 0.091(13) 0.057(10) 0.101(13) -0.005(9) 0.055(11) -0.001(10)
C2 0.087(15) 0.038(9) 0.055(11) 0.007(8) -0.003(11) 0.028(10)
C3 0.123(16) 0.111(14) 0.135(16) -0.006(13) -0.012(14) 0.012(13)
C4 0.117(15) 0.142(14) 0.085(10) -0.020(11) -0.001(11) 0.057(12)
C5 0.104(14) 0.149(14) 0.112(12) -0.037(11) -0.031(11) 0.052(12)
C6 0.077(15) 0.132(17) 0.092(13) -0.034(11) -0.014(12) 0.034(12)
C7 0.038(11) 0.133(16) 0.107(12) -0.053(12) -0.015(11) 0.011(10)
C8 0.104(14) 0.110(13) 0.098(11) -0.036(10) -0.024(11) 0.022(10)
C9 0.108(14) 0.155(15) 0.099(11) -0.043(11) -0.028(11) 0.046(12)
C10 0.041(12) 0.129(19) 0.120(18) -0.030(15) -0.016(12) -0.019(13)
C11 0.032(9) 0.034(9) 0.083(12) -0.017(8) 0.012(9) -0.015(7)
C12 0.032(9) 0.062(11) 0.055(11) -0.027(8) -0.011(8) -0.003(8)
C13 0.059(10) 0.018(7) 0.034(8) 0.008(6) -0.007(8) -0.003(7)
C14 0.052(10) 0.055(11) 0.042(10) -0.017(8) -0.014(8) 0.025(9)
C15 0.049(10) 0.017(8) 0.104(14) 0.006(8) -0.023(10) -0.006(7)
C16 0.056(11) 0.018(8) 0.098(15) -0.015(8) -0.004(11) -0.016(8)
C17 0.066(13) 0.068(12) 0.054(11) 0.002(9) -0.019(10) 0.019(11)
C18 0.093(16) 0.092(15) 0.049(12) 0.007(10) 0.019(12) -0.002(13)
C19 0.053(11) 0.068(11) 0.026(9) -0.013(8) -0.005(8) 0.015(9)
C20 0.067(13) 0.101(15) 0.074(14) -0.001(11) 0.024(11) 0.028(12)
C21 0.060(8) 0.079(8) 0.068(8) 0.018(7) -0.008(7) 0.024(7)
C22 0.035(9) 0.096(13) 0.061(11) -0.017(10) -0.024(9) 0.040(9)
C23 0.040(10) 0.065(11) 0.062(11) -0.023(9) 0.008(9) 0.013(9)
C24 0.047(11) 0.042(9) 0.044(10) 0.012(8) -0.006(8) -0.016(9)
C25 0.043(10) 0.040(9) 0.047(10) 0.019(7) -0.003(8) 0.013(8)
C26 0.037(10) 0.088(14) 0.068(12) 0.012(11) -0.019(9) -0.022(10)
C27 0.083(12) 0.112(14) 0.088(12) 0.064(11) -0.017(11) -0.006(11)
C28 0.096(13) 0.061(11) 0.104(14) 0.038(10) -0.031(12) -0.024(10)
C29 0.145(17) 0.095(14) 0.154(17) -0.017(13) -0.053(15) 0.045(13)
C30 0.171(18) 0.121(15) 0.119(15) -0.054(13) -0.064(15) 0.004(15)
C31 0.085(13) 0.057(11) 0.120(15) 0.007(11) -0.049(12) -0.032(10)
C32 0.12(2) 0.077(16) 0.11(2) 0.034(14) -0.038(17) 0.032(15)
C33 0.12(2) 0.116(19) 0.107(19) 0.065(16) -0.037(17) 0.014(17)
C34 0.096(18) 0.063(13) 0.14(2) -0.002(13) -0.049(16) -0.031(13)
C35 0.111(16) 0.039(10) 0.059(13) 0.010(9) -0.024(11) -0.010(10)
C36 0.098(15) 0.068(13) 0.040(11) 0.014(10) -0.025(10) 0.002(11)
C37 0.039(10) 0.049(10) 0.059(11) 0.006(9) 0.012(9) -0.010(8)
C38 0.028(9) 0.033(9) 0.089(13) 0.007(9) -0.005(9) -0.010(7)
C39 0.058(11) 0.033(9) 0.067(12) -0.003(8) -0.006(9) 0.011(8)
C40 0.037(10) 0.035(9) 0.073(13) -0.005(8) 0.005(10) 0.001(8)
C41 0.041(10) 0.106(15) 0.074(13) -0.051(11) 0.016(10) -0.015(11)
C42 0.063(13) 0.089(14) 0.093(16) -0.026(12) 0.016(12) -0.031(11)
C43 0.069(13) 0.101(15) 0.062(13) -0.057(11) 0.010(11) -0.046(12)
C44 0.090(17) 0.132(19) 0.071(16) -0.068(14) -0.014(13) -0.001(15)
C45 0.098(17) 0.050(11) 0.101(18) -0.017(11) -0.015(14) 0.023(12)
C46 0.105(14) 0.135(15) 0.087(13) -0.007(11) 0.004(11) -0.073(12)
C48 0.052(11) 0.067(13) 0.064(12) 0.008(9) -0.004(10) -0.024(10)
N1 0.045(8) 0.022(6) 0.069(9) 0.001(6) 0.024(7) 0.007(6)
N2 0.109(13) 0.104(12) 0.158(14) 0.004(11) 0.077(12) 0.025(12)
N3 0.043(9) 0.107(14) 0.102(13) -0.009(11) -0.010(9) 0.041(10)
N4 0.031(7) 0.044(7) 0.032(7) -0.006(6) 0.008(5) -0.012(6)
N5 0.058(10) 0.054(9) 0.073(10) -0.033(8) 0.007(9) -0.007(7)
N6 0.028(7) 0.063(9) 0.043(8) -0.001(7) -0.006(6) -0.021(7)
N7 0.036(7) 0.038(7) 0.024(6) 0.008(5) -0.005(5) 0.000(6)
N8 0.049(8) 0.029(7) 0.046(8) -0.008(6) 0.002(7) 0.003(6)
N9 0.036(7) 0.033(7) 0.060(9) 0.003(6) -0.010(7) 0.001(6)
N10 0.039(7) 0.036(7) 0.024(6) 0.003(5) -0.011(6) 0.008(6)
N11 0.043(8) 0.057(9) 0.066(10) -0.015(7) 0.005(8) 0.003(7)
N12 0.053(9) 0.103(12) 0.036(8) -0.021(8) -0.014(7) 0.034(9)
N13 0.040(8) 0.061(9) 0.054(8) 0.012(7) -0.012(7) -0.003(7)
N14 0.058(9) 0.078(10) 0.073(10) 0.015(9) -0.015(8) 0.010(9)
N15 0.083(11) 0.048(8) 0.063(9) 0.037(7) -0.020(9) -0.034(8)
N16 0.048(8) 0.024(6) 0.033(7) -0.002(5) -0.009(6) -0.003(6)
N17 0.086(12) 0.052(10) 0.078(11) 0.008(9) -0.020(9) -0.001(9)
N18 0.136(16) 0.041(9) 0.095(13) 0.047(9) -0.016(12) 0.010(9)
N19 0.045(8) 0.034(7) 0.049(8) -0.002(6) 0.006(6) -0.007(6)
N20 0.062(9) 0.039(8) 0.062(9) -0.023(7) 0.005(7) -0.023(8)
N21 0.032(7) 0.053(9) 0.052(8) -0.015(6) 0.007(7) 0.005(7)
N22 0.135(18) 0.065(12) 0.112(16) -0.004(10) -0.018(14) -0.019(13)
N23 0.076(11) 0.043(8) 0.070(10) -0.005(7) 0.000(9) -0.017(8)
N24 0.131(19) 0.110(17) 0.088(14) -0.009(12) -0.004(13) -0.087(15)
O1 0.051(6) 0.024(5) 0.042(6) -0.002(4) 0.000(5) 0.002(5)
O2 0.058(7) 0.019(5) 0.068(7) -0.002(5) -0.017(6) -0.011(5)
O3 0.069(7) 0.051(6) 0.052(7) 0.031(5) 0.008(6) 0.017(6)
O4 0.082(8) 0.041(6) 0.033(6) 0.009(4) 0.008(6) 0.011(5)
O5 0.087(8) 0.046(6) 0.065(7) 0.020(6) 0.005(7) 0.010(6)
O6 0.037(6) 0.013(4) 0.063(7) 0.009(4) -0.008(5) -0.004(4)
O7 0.048(6) 0.059(7) 0.051(6) 0.011(5) -0.006(5) 0.002(6)
O8 0.059(7) 0.028(5) 0.036(6) -0.001(4) 0.004(5) 0.010(5)
O9 0.043(6) 0.028(5) 0.043(6) 0.007(4) 0.000(5) 0.014(4)
O10 0.056(6) 0.032(5) 0.029(5) 0.012(4) -0.004(5) 0.021(5)
O11 0.034(6) 0.053(6) 0.065(7) -0.004(5) 0.014(5) 0.005(5)
O12 0.054(6) 0.023(5) 0.043(6) -0.001(4) -0.004(5) 0.004(5)
O13 0.044(6) 0.036(5) 0.033(6) 0.003(4) -0.006(5) -0.010(5)
O14 0.041(6) 0.031(5) 0.042(6) -0.004(4) -0.002(5) 0.001(5)
O15 0.059(7) 0.038(5) 0.028(5) 0.004(4) -0.009(5) -0.002(5)
O16 0.049(6) 0.016(4) 0.045(6) 0.006(4) 0.001(5) -0.006(4)
O17 0.034(5) 0.043(6) 0.046(6) -0.016(5) 0.014(5) -0.021(5)
O18 0.047(6) 0.016(4) 0.030(5) 0.001(4) -0.013(4) 0.001(4)
O19 0.036(5) 0.024(5) 0.066(7) -0.007(5) 0.010(5) -0.005(4)
O20 0.052(7) 0.072(7) 0.036(6) -0.013(5) 0.000(5) 0.007(6)
O21 0.063(7) 0.029(5) 0.027(5) 0.004(4) -0.004(5) -0.010(5)
O22 0.045(6) 0.043(5) 0.057(6) 0.018(5) 0.000(5) -0.013(5)
O23 0.044(7) 0.075(8) 0.096(9) 0.008(7) -0.019(7) -0.012(6)
O24 0.054(7) 0.054(6) 0.072(8) 0.024(6) -0.006(6) -0.001(6)
O1W 0.173(7) 0.193(8) 0.163(7) 0.021(6) -0.044(6) -0.029(6)
O2W 0.173(7) 0.193(8) 0.163(7) 0.021(6) -0.044(6) -0.029(6)
O3W 0.173(7) 0.193(8) 0.163(7) 0.021(6) -0.044(6) -0.029(6)
O4W 0.215(19) 0.104(12) 0.101(12) -0.041(10) 0.004(12) -0.061(12)
O5W 0.173(7) 0.193(8) 0.163(7) 0.021(6) -0.044(6) -0.029(6)
O6W 0.173(7) 0.193(8) 0.163(7) 0.021(6) -0.044(6) -0.029(6)
O7W 0.173(7) 0.193(8) 0.163(7) 0.021(6) -0.044(6) -0.029(6)

loop_
_atom_type_symbol
_atom_type_description
_atom_type_scat_dispersion_real
_atom_type_scat_dispersion_imag
_atom_type_scat_source
C C 0.0033 0.0016 'International Tables Vol C Tables 4.2.6.8 and 6.1.1.4'
H H 0.0000 0.0000 'International Tables Vol C Tables 4.2.6.8 and 6.1.1.4'
N N 0.0061 0.0033 'International Tables Vol C Tables 4.2.6.8 and 6.1.1.4'
O O 0.0106 0.0060 'International Tables Vol C Tables 4.2.6.8 and 6.1.1.4'
P P 0.1023 0.0942 'International Tables Vol C Tables 4.2.6.8 and 6.1.1.4'
Ni Ni 0.3393 1.1124 'International Tables Vol C Tables 4.2.6.8 and 6.1.1.4'
Mo Mo -1.6832 0.6857 'International Tables Vol C Tables 4.2.6.8 and 6.1.1.4'

loop_
_geom_angle_atom_site_label_1
_geom_angle_atom_site_label_2
_geom_angle_atom_site_label_3
_geom_angle
_geom_angle_site_symmetry_1
_geom_angle_site_symmetry_3
N13 Ni1 O16 89.0(4) . .
N13 Ni1 O1 93.9(4) . 4_655
O16 Ni1 O1 176.9(3) . 4_655
N13 Ni1 O24 175.2(5) . .
O16 Ni1 O24 87.2(4) . .
O1 Ni1 O24 89.9(4) 4_655 .
N13 Ni1 N19 91.9(5) . .
O16 Ni1 N19 90.2(4) . .
O1 Ni1 N19 91.0(4) 4_655 .
O24 Ni1 N19 91.0(4) . .
N13 Ni1 N1 85.0(5) . .
O16 Ni1 N1 91.9(4) . .
O1 Ni1 N1 87.1(4) 4_655 .
O24 Ni1 N1 92.2(5) . .
N19 Ni1 N1 176.3(5) . .
N16 Ni2 O8 86.9(4) 3_475 4
N16 Ni2 N7 178.7(5) 3_475 .
O8 Ni2 N7 91.8(4) 4 .
N16 Ni2 O18 93.0(4) 3_475 3_465
O8 Ni2 O18 176.5(4) 4 3_465
N7 Ni2 O18 88.3(4) . 3_465
N16 Ni2 N4 90.3(4) 3_475 .
O8 Ni2 N4 90.1(4) 4 .
N7 Ni2 N4 89.6(4) . .
O18 Ni2 N4 93.4(4) 3_465 .
N16 Ni2 N10 87.8(4) 3_475 3_465
O8 Ni2 N10 87.2(4) 4 3_465
N7 Ni2 N10 92.3(4) . 3_465
O18 Ni2 N10 89.3(4) 3_465 3_465
N4 Ni2 N10 176.8(4) . 3_465
O6 P1 O21 107.6(5) . .
O6 P1 O22 108.0(5) . .
O21 P1 O22 109.8(5) . .
O6 P1 O10 110.5(5) . .
O21 P1 O10 111.3(5) . .
O22 P1 O10 109.5(6) . .
O5 P2 O23 108.6(6) . .
O5 P2 O20 109.8(6) . .
O23 P2 O20 108.1(6) . .
O5 P2 O14 110.5(6) . .
O23 P2 O14 110.8(6) . .
O20 P2 O14 109.0(6) . .
O2 Mo1 O1 101.5(4) . .
O2 Mo1 O4 103.2(5) . .
O1 Mo1 O4 97.7(4) . .
O2 Mo1 O3 104.6(5) . .
O1 Mo1 O3 98.3(4) . .
O4 Mo1 O3 144.3(4) . .
O2 Mo1 O6 88.8(4) . .
O1 Mo1 O6 169.7(3) . .
O4 Mo1 O6 79.2(4) . .
O3 Mo1 O6 79.4(4) . .
O2 Mo1 O5 168.8(4) . .
O1 Mo1 O5 83.6(4) . .
O4 Mo1 O5 66.1(4) . .
O3 Mo1 O5 84.2(4) . .
O6 Mo1 O5 86.1(3) . .
O7 Mo2 O8 104.0(4) . .
O7 Mo2 O9 97.5(4) . .
O8 Mo2 O9 101.3(4) . .
O7 Mo2 O4 100.9(5) . .
O8 Mo2 O4 95.6(4) . .
O9 Mo2 O4 151.1(4) . .
O7 Mo2 O5 98.6(4) . .
O8 Mo2 O5 155.3(4) . .
O9 Mo2 O5 85.1(4) . .
O4 Mo2 O5 70.4(4) . .
O7 Mo2 O10 164.2(4) . .
O8 Mo2 O10 88.4(4) . .
O9 Mo2 O10 70.2(3) . .
O4 Mo2 O10 87.1(4) . .
O5 Mo2 O10 71.2(3) . .
O12 Mo3 O11 103.8(5) . .
O12 Mo3 O9 100.0(4) . .
O11 Mo3 O9 101.4(4) . .
O12 Mo3 O13 100.5(4) . .
O11 Mo3 O13 98.7(4) . .
O9 Mo3 O13 146.9(4) . .
O12 Mo3 O10 165.8(4) . .
O11 Mo3 O10 89.8(4) . .
O9 Mo3 O10 73.0(3) . .
O13 Mo3 O10 81.0(3) . .
O12 Mo3 O14 88.2(4) . .
O11 Mo3 O14 166.7(4) . .
O9 Mo3 O14 82.0(3) . .
O13 Mo3 O14 72.9(3) . .
O10 Mo3 O14 78.7(3) . .
O15 Mo4 O16 103.5(4) . .
O15 Mo4 O13 98.9(4) . .
O16 Mo4 O13 101.1(4) . .
O15 Mo4 O17 98.6(4) . .
O16 Mo4 O17 96.1(4) . .
O13 Mo4 O17 151.8(4) . .
O15 Mo4 O21 98.3(4) . .
O16 Mo4 O21 156.7(4) . .
O13 Mo4 O21 83.3(3) . .
O17 Mo4 O21 72.5(4) . .
O15 Mo4 O14 168.6(4) . .
O16 Mo4 O14 84.0(3) . .
O13 Mo4 O14 71.0(3) . .
O17 Mo4 O14 88.9(3) . .
O21 Mo4 O14 75.7(3) . .
O19 Mo5 O18 101.5(4) . .
O19 Mo5 O3 101.1(4) . .
O18 Mo5 O3 97.8(4) . .
O19 Mo5 O17 103.7(4) . .
O18 Mo5 O17 98.6(4) . .
O3 Mo5 O17 146.7(4) . .
O19 Mo5 O20 84.3(4) . .
O18 Mo5 O20 173.8(4) . .
O3 Mo5 O20 83.0(4) . .
O17 Mo5 O20 77.8(4) . .
O19 Mo5 O21 169.4(3) . .
O18 Mo5 O21 85.8(4) . .
O3 Mo5 O21 85.3(4) . .
O17 Mo5 O21 67.3(3) . .
O20 Mo5 O21 88.1(3) . .
N2 C1 N1 111.9(19) . .
N2 C1 H1A 124.0 . .
N1 C1 H1A 124.0 . .
N1 C2 N3 108.9(16) . .
N1 C2 H2A 125.6 . .
N3 C2 H2A 125.6 . .
N3 C3 C4 112(2) . .
N3 C3 H3A 109.3 . .
C4 C3 H3A 109.3 . .
N3 C3 H3B 109.3 . .
C4 C3 H3B 109.3 . .
H3A C3 H3B 107.9 . .
C9 C4 C3 129(2) . .
C9 C4 C5 109(2) . .
C3 C4 C5 122(2) . .
C6 C5 C4 125(2) . .
C6 C5 H5A 117.3 . .
C4 C5 H5A 117.3 . .
C7 C6 C5 116(2) . .
C7 C6 H6A 121.8 . .
C5 C6 H6A 121.8 . .
C6 C7 C8 116(2) . .
C6 C7 C10 120.0(19) . .
C8 C7 C10 124.0(19) . .
C9 C8 C7 124(2) . .
C9 C8 H8A 118.2 . .
C7 C8 H8A 118.2 . .
C8 C9 C4 129(2) . .
C8 C9 H9A 115.6 . .
C4 C9 H9A 115.6 . .
N6 C10 C7 115.2(18) . .
N6 C10 H10A 108.5 . .
C7 C10 H10A 108.5 . .
N6 C10 H10B 108.5 . .
C7 C10 H10B 108.5 . .
H10A C10 H10B 107.5 . .
N4 C11 N6 110.3(13) . .
N4 C11 H11A 124.8 . .
N6 C11 H11A 124.8 . .
N5 C12 N4 114.8(14) . .
N5 C12 H12A 122.6 . .
N4 C12 H12A 122.6 . .
N9 C13 N7 107.3(12) . .
N9 C13 H13A 126.4 . .
N7 C13 H13A 126.4 . .
N8 C14 N7 112.6(12) . .
N8 C14 H14A 123.7 . .
N7 C14 H14A 123.7 . .
C16 C15 N9 113.2(11) . .
C16 C15 H15A 108.9 . .
N9 C15 H15A 108.9 . .
C16 C15 H15B 108.9 . .
N9 C15 H15B 108.9 . .
H15A C15 H15B 107.8 . .
C17 C16 C21 117.6(16) . .
C17 C16 C15 120.4(17) . .
C21 C16 C15 122.0(17) . .
C16 C17 C18 121.0(17) . .
C16 C17 H17A 119.5 . .
C18 C17 H17A 119.5 . .
C19 C18 C17 123.2(18) . .
C19 C18 H18A 118.4 . .
C17 C18 H18A 118.4 . .
C18 C19 C20 117.6(17) . .
C18 C19 C22 123.9(16) . .
C20 C19 C22 118.6(15) . .
C19 C20 C21 119.3(18) . .
C19 C20 H20A 120.4 . .
C21 C20 H20A 120.4 . .
C20 C21 C16 121.3(17) . .
C20 C21 H21A 119.4 . .
C16 C21 H21A 119.4 . .
C19 C22 N12 115.4(13) . .
C19 C22 H22A 108.4 . .
N12 C22 H22A 108.4 . .
C19 C22 H22B 108.4 . .
N12 C22 H22B 108.4 . .
H22A C22 H22B 107.5 . .
N12 C23 N10 107.9(15) . .
N12 C23 H23A 126.0 . .
N10 C23 H23A 126.0 . .
N11 C24 N10 120.6(14) . .
N11 C24 H24A 119.7 . .
N10 C24 H24A 119.7 . .
N13 C25 N14 115.0(14) . .
N13 C25 H25A 122.5 . .
N14 C25 H25A 122.5 . .
N15 C26 N13 110.5(13) . .
N15 C26 H26A 124.7 . .
N13 C26 H26A 124.7 . .
C28 C27 N15 115.5(17) . .
C28 C27 H27A 108.4 . .
N15 C27 H27A 108.4 . .
C28 C27 H27B 108.4 . .
N15 C27 H27B 108.4 . .
H27A C27 H27B 107.5 . .
C33 C28 C29 115(2) . .
C33 C28 C27 128(2) . .
C29 C28 C27 117(2) . .
C28 C29 C30 119(2) . .
C28 C29 H29A 120.7 . .
C30 C29 H29A 120.7 . .
C31 C30 C29 123(3) . .
C31 C30 H30A 118.4 . .
C29 C30 H30A 118.4 . .
C30 C31 C32 115(2) . .
C30 C31 C34 124(3) . .
C32 C31 C34 121(2) . .
C33 C32 C31 122(2) . .
C33 C32 H32A 119.1 . .
C31 C32 H32A 119.1 . .
C32 C33 C28 125(3) . .
C32 C33 H33A 117.4 . .
C28 C33 H33A 117.4 . .
N17 C34 C31 111.9(17) . .
N17 C34 H34A 109.2 . .
C31 C34 H34A 109.2 . .
N17 C34 H34B 109.2 . .
C31 C34 H34B 109.2 . .
H34A C34 H34B 107.9 . .
N18 C35 N16 118.4(16) . .
N18 C35 H35A 120.8 . .
N16 C35 H35A 120.8 . .
N16 C36 N17 113.3(15) . .
N16 C36 H36A 123.4 . .
N17 C36 H36A 123.4 . .
N20 C37 N19 116.6(14) . .
N20 C37 H37A 121.7 . .
N19 C37 H37A 121.7 . .
N19 C38 N21 109.1(13) . .
N19 C38 H38A 125.4 . .
N21 C38 H38A 125.4 . .
C40 C39 N21 112.4(12) . .
C40 C39 H39A 109.1 . .
N21 C39 H39A 109.1 . .
C40 C39 H39B 109.1 . .
N21 C39 H39B 109.1 . .
H39A C39 H39B 107.9 . .
C41 C40 C45 120.0(19) . .
C41 C40 C39 119.5(16) . .
C45 C40 C39 120.5(17) . .
C40 C41 C42 121.4(17) . .
C40 C41 H41A 119.3 . .
C42 C41 H41A 119.3 . .
C43 C42 C41 119.7(18) . .
C43 C42 H42A 120.2 . .
C41 C42 H42A 120.2 . .
C42 C43 C44 117.2(18) . .
C42 C43 C46 118.0(18) . .
C44 C43 C46 124.8(17) . .
C43 C44 C45 123(2) . .
C43 C44 H44A 118.6 . .
C45 C44 H44A 118.6 . .
C40 C45 C44 119(2) . .
C40 C45 H45A 120.6 . .
C44 C45 H45A 120.6 . .
C43 C46 N24 113.2(16) . .
C43 C46 H46A 108.9 . .
N24 C46 H46A 108.9 . .
C43 C46 H46B 108.9 . .
N24 C46 H46B 108.9 . .
H46A C46 H46B 107.8 . .
N22 C47 N23 114(2) . .
N22 C47 C48 77.3(15) . .
N23 C47 C48 37.0(10) . .
N22 C47 H47A 122.9 . .
N23 C47 H47A 122.9 . .
C48 C47 H47A 159.6 . .
N23 C48 N24 109.0(19) . .
N23 C48 C47 38.3(10) . .
N24 C48 C47 70.7(14) . .
N23 C48 H48A 125.5 . .
N24 C48 H48A 125.5 . .
C47 C48 H48A 163.6 . .
C2 N1 C1 103.2(14) . .
C2 N1 Ni1 130.0(11) . .
C1 N1 Ni1 123.8(12) . .
C1 N2 N3 107.3(18) . .
N2 N3 C2 108.3(15) . .
N2 N3 C3 116.4(19) . .
C2 N3 C3 135(2) . .
C11 N4 C12 103.1(12) . .
C11 N4 Ni2 128.1(10) . .
C12 N4 Ni2 128.4(10) . .
C12 N5 N6 104.7(13) . .
C11 N6 N5 106.8(11) . .
C11 N6 C10 130.6(14) . .
N5 N6 C10 122.7(14) . .
C13 N7 C14 104.1(11) . .
C13 N7 Ni2 128.2(9) . .
C14 N7 Ni2 127.4(10) . .
N9 N8 C14 101.3(11) . .
C13 N9 N8 114.6(11) . .
C13 N9 C15 125.2(13) . .
N8 N9 C15 119.9(12) . .
C24 N10 C23 101.5(13) . .
C24 N10 Ni2 132.8(10) . 3_565
C23 N10 Ni2 125.7(11) . 3_565
C24 N11 N12 97.7(12) . .
C23 N12 N11 111.7(13) . .
C23 N12 C22 128.4(16) . .
N11 N12 C22 119.1(14) . .
C25 N13 C26 101.8(12) . .
C25 N13 Ni1 130.1(11) . .
C26 N13 Ni1 127.5(11) . .
N15 N14 C25 102.0(12) . .
C26 N15 N14 110.3(12) . .
C26 N15 C27 128.1(16) . .
N14 N15 C27 120.4(15) . .
C36 N16 C35 101.4(12) . .
C36 N16 Ni2 126.7(10) . 3_575
C35 N16 Ni2 131.2(10) . 3_575
C36 N17 C34 133.2(17) . .
C36 N17 N18 106.0(14) . .
C34 N17 N18 120.8(15) . .
C35 N18 N17 100.7(14) . .
C38 N19 C37 102.4(13) . .
C38 N19 Ni1 127.4(11) . .
C37 N19 Ni1 130.0(10) . .
N21 N20 C37 99.0(12) . .
N20 N21 C38 112.7(12) . .
N20 N21 C39 118.7(12) . .
C38 N21 C39 128.7(13) . .
C47 N22 N24 102.0(18) . .
C48 N23 C47 104.7(16) . .
C48 N23 H23B 127.6 . .
C47 N23 H23B 127.6 . .
C48 N24 N22 110.0(18) . .
C48 N24 C46 127(2) . .
N22 N24 C46 123(2) . .
Mo1 O1 Ni1 144.8(5) . 4_645
Mo5 O3 Mo1 149.0(6) . .
Mo1 O4 Mo2 128.5(5) . .
P2 O5 Mo2 131.8(6) . .
P2 O5 Mo1 132.5(6) . .
Mo2 O5 Mo1 94.2(4) . .
P1 O6 Mo1 125.6(5) . .
Mo2 O8 Ni2 161.9(5) . 4_545
Mo3 O9 Mo2 123.8(5) . .
P1 O10 Mo3 129.3(5) . .
P1 O10 Mo2 129.1(5) . .
Mo3 O10 Mo2 93.0(3) . .
Mo4 O13 Mo3 125.6(5) . .
P2 O14 Mo3 127.7(5) . .
P2 O14 Mo4 125.1(5) . .
Mo3 O14 Mo4 90.4(3) . .
Mo4 O16 Ni1 167.8(5) . .
Mo4 O17 Mo5 123.9(4) . .
Mo5 O18 Ni2 170.4(5) . 3_565
P2 O20 Mo5 125.2(6) . .
P1 O21 Mo4 129.9(5) . .
P1 O21 Mo5 130.9(5) . .
Mo4 O21 Mo5 95.2(3) . .

loop_
_geom_bond_atom_site_label_1
_geom_bond_atom_site_label_2
_geom_bond_distance
_geom_bond_site_symmetry_2
Ni1 N13 2.057(12) .
Ni1 O16 2.065(8) .
Ni1 O1 2.060(9) 4_655
Ni1 O24 2.068(10) .
Ni1 N19 2.102(12) .
Ni1 N1 2.101(11) .
Ni2 N16 2.055(11) 3_475
Ni2 O8 2.086(9) 4
Ni2 N7 2.099(10) .
Ni2 O18 2.106(8) 3_465
Ni2 N4 2.108(11) .
Ni2 N10 2.108(12) 3_465
P1 O6 1.501(8) .
P1 O21 1.536(9) .
P1 O22 1.528(10) .
P1 O10 1.530(9) .
P2 O5 1.501(10) .
P2 O23 1.509(11) .
P2 O20 1.529(10) .
P2 O14 1.540(9) .
Mo1 O2 1.687(8) .
Mo1 O1 1.730(9) .
Mo1 O4 1.864(9) .
Mo1 O3 1.927(9) .
Mo1 O6 2.187(8) .
Mo1 O5 2.447(11) .
Mo2 O7 1.665(10) .
Mo2 O8 1.703(9) .
Mo2 O9 1.923(8) .
Mo2 O4 1.933(9) .
Mo2 O5 2.215(11) .
Mo2 O10 2.373(8) .
Mo3 O12 1.682(8) .
Mo3 O11 1.689(9) .
Mo3 O9 1.897(8) .
Mo3 O13 1.941(8) .
Mo3 O10 2.273(8) .
Mo3 O14 2.358(9) .
Mo4 O15 1.685(9) .
Mo4 O16 1.726(8) .
Mo4 O13 1.906(9) .
Mo4 O17 1.915(9) .
Mo4 O21 2.197(8) .
Mo4 O14 2.463(9) .
Mo5 O19 1.667(9) .
Mo5 O18 1.699(8) .
Mo5 O3 1.839(9) .
Mo5 O17 1.943(9) .
Mo5 O20 2.197(10) .
Mo5 O21 2.410(9) .
C1 N2 1.23(2) .
C1 N1 1.381(19) .
C1 H1A 0.9300 .
C2 N1 1.296(19) .
C2 N3 1.335(18) .
C2 H2A 0.9300 .
C3 N3 1.40(3) .
C3 C4 1.448(17) .
C3 H3A 0.9700 .
C3 H3B 0.9700 .
C4 C9 1.40(3) .
C4 C5 1.50(3) .
C5 C6 1.45(3) .
C5 H5A 0.9300 .
C6 C7 1.45(3) .
C6 H6A 0.9300 .
C7 C8 1.46(3) .
C7 C10 1.47(3) .
C8 C9 1.28(3) .
C8 H8A 0.9300 .
C9 H9A 0.9300 .
C10 N6 1.444(19) .
C10 H10A 0.9700 .
C10 H10B 0.9700 .
C11 N4 1.287(16) .
C11 N6 1.349(17) .
C11 H11A 0.9300 .
C12 N5 1.246(17) .
C12 N4 1.355(16) .
C12 H12A 0.9300 .
C13 N9 1.290(15) .
C13 N7 1.347(15) .
C13 H13A 0.9300 .
C14 N8 1.332(17) .
C14 N7 1.369(16) .
C14 H14A 0.9300 .
C15 C16 1.48(2) .
C15 N9 1.524(16) .
C15 H15A 0.9700 .
C15 H15B 0.9700 .
C16 C17 1.33(2) .
C16 C21 1.43(2) .
C17 C18 1.37(2) .
C17 H17A 0.9300 .
C18 C19 1.39(2) .
C18 H18A 0.9300 .
C19 C20 1.36(2) .
C19 C22 1.464(18) .
C20 C21 1.41(2) .
C20 H20A 0.9300 .
C21 H21A 0.9300 .
C22 N12 1.462(19) .
C22 H22A 0.9700 .
C22 H22B 0.9700 .
C23 N12 1.337(19) .
C23 N10 1.344(16) .
C23 H23A 0.9300 .
C24 N11 1.282(17) .
C24 N10 1.335(17) .
C24 H24A 0.9300 .
C25 N13 1.306(17) .
C25 N14 1.366(17) .
C25 H25A 0.9300 .
C26 N15 1.298(18) .
C26 N13 1.387(19) .
C26 H26A 0.9300 .
C27 C28 1.46(3) .
C27 N15 1.44(2) .
C27 H27A 0.9700 .
C27 H27B 0.9700 .
C28 C33 1.39(3) .
C28 C29 1.37(3) .
C29 C30 1.42(3) .
C29 H29A 0.9300 .
C30 C31 1.36(3) .
C30 H30A 0.9300 .
C31 C32 1.38(3) .
C31 C34 1.52(3) .
C32 C33 1.32(3) .
C32 H32A 0.9300 .
C33 H33A 0.9300 .
C34 N17 1.42(2) .
C34 H34A 0.9700 .
C34 H34B 0.9700 .
C35 N18 1.300(19) .
C35 N16 1.359(18) .
C35 H35A 0.9300 .
C36 N16 1.304(19) .
C36 N17 1.36(2) .
C36 H36A 0.9300 .
C37 N20 1.335(18) .
C37 N19 1.352(16) .
C37 H37A 0.9300 .
C38 N19 1.290(17) .
C38 N21 1.351(18) .
C38 H38A 0.9300 .
C39 C40 1.47(2) .
C39 N21 1.511(17) .
C39 H39A 0.9700 .
C39 H39B 0.9700 .
C40 C41 1.36(2) .
C40 C45 1.35(2) .
C41 C42 1.44(2) .
C41 H41A 0.9300 .
C42 C43 1.37(2) .
C42 H42A 0.9300 .
C43 C44 1.38(3) .
C43 C46 1.48(2) .
C44 C45 1.43(3) .
C44 H44A 0.9300 .
C45 H45A 0.9300 .
C46 N24 1.51(2) .
C46 H46A 0.9700 .
C46 H46B 0.9700 .
C47 N22 1.26(2) .
C47 N23 1.31(2) .
C47 C48 2.05(3) .
C47 H47A 0.9300 .
C48 N23 1.272(19) .
C48 N24 1.28(2) .
C48 H48A 0.9300 .
N2 N3 1.31(2) .
N5 N6 1.359(16) .
N8 N9 1.340(15) .
N10 Ni2 2.108(11) 3_565
N11 N12 1.400(18) .
N14 N15 1.349(17) .
N16 Ni2 2.055(11) 3_575
N17 N18 1.444(19) .
N20 N21 1.327(15) .
N22 N24 1.34(2) .
N23 H23B 0.8600 .
O1 Ni1 2.060(9) 4_645
O8 Ni2 2.086(9) 4_545
O18 Ni2 2.106(8) 3_565
